data_4348838
loop_
_publ_author_name
'Adams, Richard D.'
'Dhull, Poonam'
'Rassolov, Vitaly'
'Wong, Yuen Onn'

_publ_section_title
;
 Synthesis and Reactivity of Electronically Unsaturated Dirhenium Carbonyl
 Compounds Containing Bridging Gold-Carbene Groups.
;
_journal_issue 20
_journal_name_full 'Inorganic chemistry'
_journal_page_first 10475
_journal_page_last 10483
_journal_paper_doi 10.1021/acs.inorgchem.6b01714
_journal_volume 55
_journal_year 2016
_chemical_formula_sum 'C62 H72 Au2 N4 O8 Re2'
_chemical_formula_weight 1767.57
_space_group_IT_number 14
_space_group_name_Hall '-P 2yn'
_space_group_name_H-M_alt 'P 1 21/n 1'
_symmetry_cell_setting monoclinic
_symmetry_space_group_name_H-M 'P 1 21/n 1'
_atom_sites_solution_hydrogens geom
_atom_sites_solution_primary direct
_atom_sites_solution_secondary difmap
_audit_creation_method SHELXL-97
_cell_angle_alpha 90.00
_cell_angle_beta 97.2240(10)
_cell_angle_gamma 90.00
_cell_formula_units_Z 2
_cell_length_a 12.4221(5)
_cell_length_b 16.2998(6)
_cell_length_c 16.8304(6)
_cell_measurement_reflns_used 5384
_cell_measurement_temperature 294(2)
_cell_measurement_theta_max 28.25
_cell_measurement_theta_min 2.17
_cell_volume 3380.7(2)
_computing_cell_refinement 'SAINT+  V6.45 (Bruker, 2003)'
_computing_data_collection 'SMART V5.632 (Bruker, 2005)'
_computing_data_reduction 'SAINT+  V6.45'
_computing_molecular_graphics 'SHELXTL V6.1 (Sheldrick, 2000)'
_computing_publication_material 'SHELXTL V6.1'
_computing_structure_refinement 'SHELXL-97 (Sheldrick, 1997)'
_computing_structure_solution 'SHELXS-97 (Sheldrick, 1990)'
_diffrn_ambient_temperature 294(2)
_diffrn_measured_fraction_theta_full 0.998
_diffrn_measured_fraction_theta_max 0.998
_diffrn_measurement_device_type 'Bruker SMART APEX CCD diffractometer'
_diffrn_measurement_method 'omega scans'
_diffrn_radiation_monochromator graphite
_diffrn_radiation_source 'fine-focus sealed tube'
_diffrn_radiation_type MoK\a
_diffrn_radiation_wavelength 0.71073
_diffrn_reflns_av_R_equivalents 0.0595
_diffrn_reflns_av_sigmaI/netI 0.0395
_diffrn_reflns_limit_h_max 16
_diffrn_reflns_limit_h_min -16
_diffrn_reflns_limit_k_max 21
_diffrn_reflns_limit_k_min -21
_diffrn_reflns_limit_l_max 22
_diffrn_reflns_limit_l_min -22
_diffrn_reflns_number 46092
_diffrn_reflns_theta_full 28.31
_diffrn_reflns_theta_max 28.31
_diffrn_reflns_theta_min 1.75
_diffrn_standards_decay_% <1
_exptl_absorpt_coefficient_mu 7.945
_exptl_absorpt_correction_T_max 1.000
_exptl_absorpt_correction_T_min 0.631
_exptl_absorpt_correction_type multi-scan
_exptl_absorpt_process_details '(SADABS, Bruker, 1997)'
_exptl_crystal_colour red
_exptl_crystal_density_diffrn 1.736
_exptl_crystal_density_method 'not measured'
_exptl_crystal_description plate
_exptl_crystal_F_000 1688
_exptl_crystal_size_max 0.30
_exptl_crystal_size_mid 0.15
_exptl_crystal_size_min 0.05
_refine_diff_density_max 1.296
_refine_diff_density_min -0.700
_refine_diff_density_rms 0.107
_refine_ls_extinction_method none
_refine_ls_goodness_of_fit_ref 1.053
_refine_ls_hydrogen_treatment mixed
_refine_ls_matrix_type full
_refine_ls_number_parameters 360
_refine_ls_number_reflns 8414
_refine_ls_number_restraints 0
_refine_ls_restrained_S_all 1.053
_refine_ls_R_factor_all 0.0548
_refine_ls_R_factor_gt 0.0352
_refine_ls_shift/su_max 0.001
_refine_ls_shift/su_mean 0.000
_refine_ls_structure_factor_coef Fsqd
_refine_ls_weighting_details 'calc w=1/[\s^2^(Fo^2^)+(0.0274P)^2^+1.2149P] where P=(Fo^2^+2Fc^2^)/3'
_refine_ls_weighting_scheme calc
_refine_ls_wR_factor_gt 0.0732
_refine_ls_wR_factor_ref 0.0814
_reflns_number_gt 6299
_reflns_number_total 8414
_reflns_threshold_expression >2sigma(I)
_cod_data_source_file ic6b01714_si_002.cif
_cod_data_source_block p21n(2)
_cod_depositor_comments
;
The following automatic conversions were performed:

data item '_symmetry_cell_setting' value 'Monoclinic' was changed to
'monoclinic' in accordance with the
/home/saulius/struct/COD-crude-data/automatic-downloads/DataCite-retrospective/ACS/depositions/lib/dictionaries/cif_core.dic
dictionary named 'cif_core.dic' version 2.4.2 last updated on
2011-04-26.

Automatic conversion script
Id: cif_fix_values 6909 2019-04-08 15:41:33Z antanas 
;
_cod_original_sg_symbol_H-M P2(1)/n
_cod_database_code 4348838

loop_
_symmetry_equiv_pos_as_xyz
'x, y, z'
'-x+1/2, y+1/2, -z+1/2'
'-x, -y, -z'
'x-1/2, -y-1/2, z-1/2'

loop_
_atom_site_label
_atom_site_type_symbol
_atom_site_fract_x
_atom_site_fract_y
_atom_site_fract_z
_atom_site_U_iso_or_equiv
_atom_site_adp_type
_atom_site_occupancy
_atom_site_symmetry_multiplicity
_atom_site_calc_flag
_atom_site_refinement_flags
Au1 Au 0.528753(17) 0.897824(12) 0.101416(11) 0.05688(7) Uani 1 1 d .
Re1 Re 0.587410(17) 1.048833(13) 0.040974(12) 0.05743(7) Uani 1 1 d .
O1 O 0.7557(5) 0.9599(4) -0.0503(4) 0.139(2) Uani 1 1 d .
O2 O 0.7159(5) 1.2062(4) 0.0196(4) 0.138(2) Uani 1 1 d .
O3 O 0.4234(4) 1.1521(4) 0.1233(4) 0.126(2) Uani 1 1 d .
O4 O 0.7318(4) 1.0313(3) 0.2017(3) 0.0929(14) Uani 1 1 d .
N1 N 0.5390(4) 0.8097(3) 0.2645(2) 0.0606(11) Uani 1 1 d .
N2 N 0.6619(4) 0.7657(3) 0.1976(2) 0.0610(11) Uani 1 1 d .
C1 C 0.6893(6) 0.9902(5) -0.0177(4) 0.0856(19) Uani 1 1 d .
C2 C 0.6645(6) 1.1478(4) 0.0260(4) 0.090(2) Uani 1 1 d .
C3 C 0.4808(5) 1.1116(4) 0.0917(4) 0.0772(17) Uani 1 1 d .
C4 C 0.6776(5) 1.0370(3) 0.1415(3) 0.0644(14) Uani 1 1 d .
C5 C 0.5777(4) 0.8181(3) 0.1937(3) 0.0511(11) Uani 1 1 d .
C6 C 0.5998(5) 0.7520(4) 0.3125(4) 0.0797(18) Uani 1 1 d .
H6 H 0.5898 0.7360 0.3641 0.096 Uiso 1 1 calc R
C7 C 0.6744(5) 0.7248(4) 0.2696(4) 0.0802(18) Uani 1 1 d .
H7 H 0.7263 0.6849 0.2853 0.096 Uiso 1 1 calc R
C8 C 0.4422(5) 0.8496(4) 0.2845(3) 0.0647(14) Uani 1 1 d .
C9 C 0.4516(6) 0.9262(4) 0.3207(4) 0.0781(17) Uani 1 1 d .
C10 C 0.3556(7) 0.9620(5) 0.3378(5) 0.104(2) Uani 1 1 d .
H10 H 0.3577 1.0135 0.3618 0.125 Uiso 1 1 calc R
C11 C 0.2588(8) 0.9231(7) 0.3201(5) 0.114(3) Uani 1 1 d .
H11 H 0.1957 0.9487 0.3318 0.137 Uiso 1 1 calc R
C12 C 0.2521(6) 0.8474(7) 0.2856(5) 0.114(3) Uani 1 1 d .
H12 H 0.1849 0.8217 0.2753 0.137 Uiso 1 1 calc R
C13 C 0.3438(6) 0.8081(5) 0.2658(4) 0.089(2) Uani 1 1 d .
C14 C 0.3373(7) 0.7233(6) 0.2288(5) 0.122(3) Uani 1 1 d .
H14 H 0.4046 0.7140 0.2053 0.146 Uiso 1 1 calc R
C15 C 0.2435(9) 0.7148(8) 0.1623(6) 0.197(6) Uani 1 1 d .
H15A H 0.2539 0.6668 0.1311 0.296 Uiso 1 1 calc R
H15B H 0.2404 0.7624 0.1285 0.296 Uiso 1 1 calc R
H15C H 0.1768 0.7099 0.1852 0.296 Uiso 1 1 calc R
C16 C 0.3294(10) 0.6573(6) 0.2911(7) 0.176(5) Uani 1 1 d .
H16A H 0.3873 0.6640 0.3341 0.264 Uiso 1 1 calc R
H16B H 0.3351 0.6043 0.2671 0.264 Uiso 1 1 calc R
H16C H 0.2610 0.6616 0.3116 0.264 Uiso 1 1 calc R
C17 C 0.5590(6) 0.9685(4) 0.3411(4) 0.091(2) Uani 1 1 d .
H17 H 0.6069 0.9484 0.3033 0.109 Uiso 1 1 calc R
C18 C 0.6112(8) 0.9446(6) 0.4255(6) 0.146(4) Uani 1 1 d .
H18A H 0.5683 0.9658 0.4644 0.220 Uiso 1 1 calc R
H18B H 0.6831 0.9671 0.4350 0.220 Uiso 1 1 calc R
H18C H 0.6150 0.8859 0.4297 0.220 Uiso 1 1 calc R
C19 C 0.5519(8) 1.0615(5) 0.3315(5) 0.129(3) Uani 1 1 d .
H19A H 0.5125 1.0746 0.2803 0.194 Uiso 1 1 calc R
H19B H 0.6237 1.0840 0.3349 0.194 Uiso 1 1 calc R
H19C H 0.5150 1.0842 0.3732 0.194 Uiso 1 1 calc R
C20 C 0.7230(5) 0.7483(3) 0.1322(3) 0.0676(15) Uani 1 1 d .
C21 C 0.6779(6) 0.6920(4) 0.0748(4) 0.0866(19) Uani 1 1 d .
C22 C 0.7383(8) 0.6760(6) 0.0129(5) 0.115(3) Uani 1 1 d .
H22 H 0.7114 0.6389 -0.0267 0.138 Uiso 1 1 calc R
C23 C 0.8350(9) 0.7123(6) 0.0078(5) 0.121(3) Uani 1 1 d .
H23 H 0.8732 0.6994 -0.0346 0.145 Uiso 1 1 calc R
C24 C 0.8777(6) 0.7682(5) 0.0646(5) 0.104(2) Uani 1 1 d .
H24 H 0.9439 0.7931 0.0599 0.125 Uiso 1 1 calc R
C25 C 0.8222(5) 0.7875(4) 0.1292(4) 0.0782(17) Uani 1 1 d .
C26 C 0.8682(6) 0.8480(5) 0.1931(5) 0.096(2) Uani 1 1 d .
H26 H 0.8068 0.8737 0.2147 0.115 Uiso 1 1 calc R
C27 C 0.9355(7) 0.8027(6) 0.2623(5) 0.141(3) Uani 1 1 d .
H27A H 0.9953 0.7754 0.2426 0.211 Uiso 1 1 calc R
H27B H 0.8907 0.7631 0.2846 0.211 Uiso 1 1 calc R
H27C H 0.9626 0.8415 0.3029 0.211 Uiso 1 1 calc R
C28 C 0.9348(7) 0.9161(6) 0.1616(6) 0.136(3) Uani 1 1 d .
H28A H 1.0038 0.8947 0.1515 0.204 Uiso 1 1 calc R
H28B H 0.9459 0.9592 0.2007 0.204 Uiso 1 1 calc R
H28C H 0.8968 0.9375 0.1128 0.204 Uiso 1 1 calc R
C29 C 0.5705(7) 0.6502(5) 0.0791(5) 0.111(3) Uani 1 1 d .
H29 H 0.5333 0.6799 0.1184 0.133 Uiso 1 1 calc R
C30 C 0.4974(9) 0.6521(6) -0.0004(7) 0.177(5) Uani 1 1 d .
H30A H 0.4866 0.7079 -0.0179 0.266 Uiso 1 1 calc R
H30B H 0.4287 0.6278 0.0060 0.266 Uiso 1 1 calc R
H30C H 0.5309 0.6218 -0.0397 0.266 Uiso 1 1 calc R
C31 C 0.5858(9) 0.5627(7) 0.1075(7) 0.164(4) Uani 1 1 d .
H31A H 0.6282 0.5619 0.1593 0.246 Uiso 1 1 calc R
H31B H 0.6226 0.5323 0.0702 0.246 Uiso 1 1 calc R
H31C H 0.5162 0.5383 0.1111 0.246 Uiso 1 1 calc R

loop_
_atom_site_aniso_label
_atom_site_aniso_U_11
_atom_site_aniso_U_22
_atom_site_aniso_U_33
_atom_site_aniso_U_23
_atom_site_aniso_U_13
_atom_site_aniso_U_12
Au1 0.07106(14) 0.05262(12) 0.04549(11) 0.00769(8) 0.00156(9) 0.00708(9)
Re1 0.06836(14) 0.05222(13) 0.04799(12) 0.00472(9) -0.00723(9) -0.00205(10)
O1 0.096(4) 0.190(7) 0.134(5) -0.050(5) 0.029(4) 0.008(4)
O2 0.169(5) 0.103(4) 0.132(5) 0.035(4) -0.024(4) -0.071(4)
O3 0.116(4) 0.124(5) 0.139(5) -0.054(4) 0.015(4) 0.018(4)
O4 0.112(3) 0.087(3) 0.070(3) 0.005(2) -0.032(3) -0.002(3)
N1 0.072(3) 0.061(3) 0.048(2) 0.013(2) 0.004(2) 0.002(2)
N2 0.076(3) 0.056(3) 0.049(2) 0.006(2) 0.000(2) 0.009(2)
C1 0.079(4) 0.107(5) 0.069(4) -0.016(4) -0.001(3) -0.009(4)
C2 0.116(5) 0.075(4) 0.068(4) 0.014(3) -0.026(4) -0.019(4)
C3 0.083(4) 0.068(4) 0.075(4) -0.016(3) -0.011(3) 0.002(3)
C4 0.079(4) 0.053(3) 0.056(3) 0.005(2) -0.011(3) -0.003(3)
C5 0.060(3) 0.042(3) 0.049(3) 0.000(2) 0.000(2) -0.001(2)
C6 0.106(5) 0.070(4) 0.062(4) 0.027(3) 0.003(3) 0.014(4)
C7 0.091(4) 0.081(4) 0.067(4) 0.019(3) 0.003(3) 0.026(3)
C8 0.078(4) 0.063(3) 0.055(3) 0.016(3) 0.014(3) 0.002(3)
C9 0.097(5) 0.074(4) 0.068(4) 0.011(3) 0.029(3) 0.015(4)
C10 0.126(7) 0.088(5) 0.104(6) 0.015(4) 0.034(5) 0.027(5)
C11 0.103(6) 0.144(8) 0.103(6) 0.030(6) 0.035(5) 0.038(6)
C12 0.080(5) 0.162(9) 0.103(6) 0.008(6) 0.022(4) -0.011(6)
C13 0.087(5) 0.113(6) 0.073(4) 0.006(4) 0.025(4) -0.009(4)
C14 0.116(6) 0.134(8) 0.123(7) -0.024(6) 0.044(5) -0.051(6)
C15 0.210(12) 0.243(14) 0.136(9) -0.033(9) 0.010(9) -0.120(11)
C16 0.231(13) 0.119(8) 0.183(11) 0.002(8) 0.045(10) -0.038(9)
C17 0.115(6) 0.084(5) 0.078(5) -0.013(4) 0.029(4) -0.013(4)
C18 0.143(8) 0.158(9) 0.131(8) 0.003(7) -0.011(7) -0.022(7)
C19 0.188(9) 0.078(5) 0.127(7) -0.021(5) 0.037(7) -0.017(5)
C20 0.084(4) 0.060(3) 0.058(3) 0.004(3) 0.006(3) 0.020(3)
C21 0.109(5) 0.081(5) 0.069(4) -0.009(3) 0.008(4) 0.013(4)
C22 0.155(8) 0.114(7) 0.077(5) -0.020(5) 0.012(5) 0.029(6)
C23 0.156(9) 0.123(8) 0.092(6) 0.007(5) 0.049(6) 0.045(7)
C24 0.101(5) 0.105(6) 0.113(6) 0.022(5) 0.041(5) 0.022(5)
C25 0.082(4) 0.077(4) 0.077(4) 0.010(3) 0.012(3) 0.023(3)
C26 0.076(4) 0.100(5) 0.110(6) -0.001(5) 0.007(4) 0.009(4)
C27 0.113(7) 0.181(10) 0.118(7) 0.021(7) -0.026(5) 0.003(6)
C28 0.101(6) 0.125(7) 0.183(10) 0.011(7) 0.020(6) -0.013(5)
C29 0.120(6) 0.101(6) 0.109(6) -0.048(5) 0.001(5) -0.006(5)
C30 0.175(10) 0.125(8) 0.205(11) 0.006(8) -0.079(9) -0.005(7)
C31 0.150(9) 0.148(10) 0.179(10) 0.048(8) -0.040(7) -0.037(7)

loop_
_atom_type_symbol
_atom_type_description
_atom_type_scat_dispersion_real
_atom_type_scat_dispersion_imag
_atom_type_scat_source
C C 0.0033 0.0016 'International Tables Vol C Tables 4.2.6.8 and 6.1.1.4'
H H 0.0000 0.0000 'International Tables Vol C Tables 4.2.6.8 and 6.1.1.4'
N N 0.0061 0.0033 'International Tables Vol C Tables 4.2.6.8 and 6.1.1.4'
O O 0.0106 0.0060 'International Tables Vol C Tables 4.2.6.8 and 6.1.1.4'
Re Re -1.0185 7.2310 'International Tables Vol C Tables 4.2.6.8 and 6.1.1.4'
Au Au -2.0133 8.8022 'International Tables Vol C Tables 4.2.6.8 and 6.1.1.4'

loop_
_geom_angle_atom_site_label_1
_geom_angle_atom_site_label_2
_geom_angle_atom_site_label_3
_geom_angle
_geom_angle_site_symmetry_1
_geom_angle_site_symmetry_3
C5 Au1 Re1 157.15(13) . 3_675
C5 Au1 Re1 139.91(13) . .
Re1 Au1 Re1 62.684(8) 3_675 .
C2 Re1 C4 87.4(2) . .
C2 Re1 C3 89.7(3) . .
C4 Re1 C3 91.1(2) . .
C2 Re1 C1 88.8(3) . .
C4 Re1 C1 93.1(3) . .
C3 Re1 C1 175.4(3) . .
C2 Re1 Au1 80.58(18) . 3_675
C4 Re1 Au1 167.25(16) . 3_675
C3 Re1 Au1 84.60(18) . 3_675
C1 Re1 Au1 90.9(2) . 3_675
C2 Re1 Au1 161.89(18) . .
C4 Re1 Au1 74.95(16) . .
C3 Re1 Au1 94.57(19) . .
C1 Re1 Au1 88.2(2) . .
Au1 Re1 Au1 117.316(8) 3_675 .
C2 Re1 Re1 139.44(18) . 3_675
C4 Re1 Re1 133.16(16) . 3_675
C3 Re1 Re1 89.24(17) . 3_675
C1 Re1 Re1 89.15(19) . 3_675
Au1 Re1 Re1 58.959(8) 3_675 3_675
Au1 Re1 Re1 58.358(8) . 3_675
C5 N1 C6 110.7(5) . .
C5 N1 C8 124.1(4) . .
C6 N1 C8 125.1(5) . .
C5 N2 C7 110.6(5) . .
C5 N2 C20 124.6(4) . .
C7 N2 C20 124.5(5) . .
O1 C1 Re1 174.7(6) . .
O2 C2 Re1 176.4(6) . .
O3 C3 Re1 175.4(6) . .
O4 C4 Re1 178.8(5) . .
N1 C5 N2 104.7(4) . .
N1 C5 Au1 128.9(4) . .
N2 C5 Au1 126.3(4) . .
C7 C6 N1 106.0(5) . .
C6 C7 N2 108.0(5) . .
C9 C8 C13 123.8(6) . .
C9 C8 N1 118.8(5) . .
C13 C8 N1 117.3(6) . .
C8 C9 C10 116.2(7) . .
C8 C9 C17 122.4(6) . .
C10 C9 C17 121.4(7) . .
C11 C10 C9 121.2(8) . .
C10 C11 C12 121.4(8) . .
C11 C12 C13 120.9(8) . .
C12 C13 C8 116.4(7) . .
C12 C13 C14 121.2(8) . .
C8 C13 C14 122.3(7) . .
C13 C14 C16 111.7(7) . .
C13 C14 C15 112.5(9) . .
C16 C14 C15 109.6(8) . .
C9 C17 C19 113.2(7) . .
C9 C17 C18 110.8(6) . .
C19 C17 C18 111.2(7) . .
C25 C20 C21 123.7(6) . .
C25 C20 N2 119.4(5) . .
C21 C20 N2 117.0(6) . .
C22 C21 C20 115.8(7) . .
C22 C21 C29 121.2(7) . .
C20 C21 C29 122.9(6) . .
C23 C22 C21 122.4(8) . .
C22 C23 C24 120.9(8) . .
C23 C24 C25 120.3(8) . .
C20 C25 C24 116.8(7) . .
C20 C25 C26 121.8(6) . .
C24 C25 C26 121.3(7) . .
C25 C26 C28 113.6(7) . .
C25 C26 C27 110.3(7) . .
C28 C26 C27 110.3(7) . .
C21 C29 C31 111.4(7) . .
C21 C29 C30 112.5(8) . .
C31 C29 C30 109.6(7) . .

loop_
_geom_bond_atom_site_label_1
_geom_bond_atom_site_label_2
_geom_bond_distance
_geom_bond_site_symmetry_2
Au1 C5 2.058(5) .
Au1 Re1 2.7770(3) 3_675
Au1 Re1 2.7948(3) .
Re1 C2 1.908(7) .
Re1 C4 1.918(5) .
Re1 C3 1.953(7) .
Re1 C1 1.951(8) .
Re1 Au1 2.7770(3) 3_675
Re1 Re1 2.8981(4) 3_675
O1 C1 1.157(7) .
O2 C2 1.160(7) .
O3 C3 1.150(7) .
O4 C4 1.147(6) .
N1 C5 1.347(6) .
N1 C6 1.397(6) .
N1 C8 1.444(7) .
N2 C5 1.347(6) .
N2 C7 1.374(6) .
N2 C20 1.441(7) .
C6 C7 1.321(8) .
C8 C9 1.388(8) .
C8 C13 1.398(8) .
C9 C10 1.389(9) .
C9 C17 1.502(9) .
C10 C11 1.359(11) .
C11 C12 1.362(12) .
C12 C13 1.384(10) .
C13 C14 1.514(11) .
C14 C16 1.514(12) .
C14 C15 1.517(12) .
C17 C19 1.526(10) .
C17 C18 1.536(11) .
C20 C25 1.394(8) .
C20 C21 1.398(8) .
C21 C22 1.383(10) .
C21 C29 1.507(10) .
C22 C23 1.350(12) .
C23 C24 1.377(11) .
C24 C25 1.395(9) .
C25 C26 1.517(9) .
C26 C28 1.519(11) .
C26 C27 1.534(10) .
C29 C31 1.509(12) .
C29 C30 1.521(11) .
